data_2001370
loop_
_publ_author_name
'Jarraya, S.'
'Salah, A. B.'
'Daoud, A.'
'Rothammel, W.'
'Burzlaff, H.'

_publ_section_title
;
 Structure of [(C~2~H~5~)~2~NH~2~]~3~BiCl~6~
;
_journal_issue 9
_journal_name_full 'Acta Crystallographica Section C'
_journal_page_first 1594
_journal_page_last 1596
_journal_paper_doi 10.1107/S0108270193001283
_journal_volume 49
_journal_year 1993
_chemical_formula_moiety '3(C4 H12 N1 1+),Bi1 Cl6 3-'
_chemical_formula_sum 'C12 H36 Bi Cl6 N3'
_chemical_formula_weight 644.135
_space_group_crystal_system trigonal
_space_group_IT_number 161
_space_group_name_Hall 'R 3 -2"c'
_space_group_name_H-M_alt 'R 3 c :H'
_atom_type_scat_source ' International Tables for X-ray Crystallography (1974, Vol. IV)'
_cell_angle_alpha 90
_cell_angle_beta 90
_cell_angle_gamma 120
_cell_formula_units_Z 6
_cell_length_a 14.7507(6)
_cell_length_b 14.7507(6)
_cell_length_c 19.3730(10)
_cell_measurement_reflns_used 65
_cell_measurement_temperature 298
_cell_measurement_theta_max 19.4
_cell_measurement_theta_min 7.6
_cell_volume 3650.5(3)
_diffrn_measurement_device 'Modified PW1100'
_diffrn_measurement_method \w/2\q
_diffrn_radiation_type 'Mo K\a~1~'
_diffrn_radiation_wavelength 0.70926
_diffrn_reflns_av_R_equivalents 0.0113
_diffrn_reflns_limit_h_max 17
_diffrn_reflns_limit_h_min -17
_diffrn_reflns_limit_k_max 17
_diffrn_reflns_limit_k_min -17
_diffrn_reflns_limit_l_max 23
_diffrn_reflns_limit_l_min -23
_diffrn_reflns_number 8648
_diffrn_reflns_theta_max 25
_diffrn_standards_decay_% '0.95 to 1.09'
_diffrn_standards_interval_count 100
_diffrn_standards_number 4
_exptl_absorpt_coefficient_mu 7.889
_exptl_absorpt_correction_T_max 0.442
_exptl_absorpt_correction_T_min 0.374
_exptl_absorpt_correction_type 'CAMEL JOCKEY (modified) (Flack, 1975)'
_exptl_crystal_colour Colourless
_exptl_crystal_density_diffrn 1.758
_exptl_crystal_description Irregular
_exptl_crystal_size_max 0.2
_exptl_crystal_size_mid 0.2
_exptl_crystal_size_min 0.2
_refine_diff_density_max 1.03
_refine_diff_density_min -0.48
_refine_ls_extinction_coef 126E2(4)
_refine_ls_extinction_method 'Larson (1970)'
_refine_ls_goodness_of_fit_obs 2.27
_refine_ls_hydrogen_treatment
;H atoms located from difference Fourier map
refxyz (and common displacement factor)
;
_refine_ls_number_parameters 92
_refine_ls_number_reflns 1486
_refine_ls_R_factor_obs 0.0177
_refine_ls_shift/esd_max <0.01
_refine_ls_structure_factor_coef F
_refine_ls_weighting_details 'w = 1/\s(F)'
_refine_ls_weighting_scheme calc
_refine_ls_wR_factor_obs 0.0159
_reflns_number_observed 1486
_reflns_number_total 1486
_reflns_observed_criterion all
_cod_data_source_file sh1023.cif
_cod_data_source_block sh1023_structure_1_of_1
_cod_depositor_comments
;
The following automatic conversions were performed:

'_refine_ls_weighting_scheme' value '1/\s(F)' was changed to 'calc'.
New tag '_refine_ls_weighting_details' was created. The value of the
new tag was set to 'w = 1/\s(F)'.

Automatic conversion script
Id: cif_fix_values 3143 2015-03-26 13:38:13Z robertas 
;
_cod_original_cell_volume 3650.5
_cod_original_formula_sum 'C12 H36 Bi1 Cl6 N3'
_cod_database_code 2001370

loop_
_space_group_symop_id
_space_group_symop_operation_xyz
1 x,y,z
2 -y,x-y,z
3 -x+y,-x,z
4 -y,-x,z+1/2
5 x,x-y,z+1/2
6 -x+y,y,z+1/2
7 x+2/3,y+1/3,z+1/3
8 -y+2/3,x-y+1/3,z+1/3
9 -x+y+2/3,-x+1/3,z+1/3
10 -y+2/3,-x+1/3,z+5/6
11 x+2/3,x-y+1/3,z+5/6
12 -x+y+2/3,y+1/3,z+5/6
13 x+1/3,y+2/3,z+2/3
14 -y+1/3,x-y+2/3,z+2/3
15 -x+y+1/3,-x+2/3,z+2/3
16 -y+1/3,-x+2/3,z+1/6
17 x+1/3,x-y+2/3,z+1/6
18 -x+y+1/3,y+2/3,z+1/6

loop_
_atom_site_label
_atom_site_fract_x
_atom_site_fract_y
_atom_site_fract_z
_atom_site_U_iso_or_equiv
Bi(1) .00000 .00000 .00000 .0277
Cl(1) -.16174(7) -.15757(8) .08504(7) .0410
Cl(2) .13643(9) .15472(8) .07347(7) .0513
N(1) 1.1125(3) .3672(3) .0160(2) .0464
C(1) 1.0975(4) .4337(4) -.0345(3) .0562
C(2) 1.1792(5) .4716(5) -.0883(3) .0734
C(3) 1.0510(4) .3481(5) .0836(3) .0631
C(4) .9378(4) .2776(4) .0721(3) .0718
H(1) 1.091(3) .306(3) -.002(2) .059(5)
H(2) 1.180(3) .403(3) .032(2) .059(5)
H(3) 1.100(3) .494(3) .000(2) .059(5)
H(4) 1.027(3) .401(3) -.056(2) .059(5)
H(5) 1.1720(10) .425(2) -.1220(10) .059(5)
H(6) 1.18738 .52672 -.11444 .059(5)
H(7) 1.24611 .49505 -.07381 .059(5)
H(8) 1.061(3) .302(3) .114(2) .059(5)
H(9) 1.074(3) .418(3) .109(2) .059(5)
H(10) .9230(10) .206(2) .0570(10) .059(5)
H(11) .89666 .26847 .11588 .059(5)
H(12) .91039 .30640 .03526 .059(5)

loop_
_geom_angle_atom_site_label_1
_geom_angle_atom_site_label_2
_geom_angle_atom_site_label_3
_geom_angle
_geom_angle_publ_flag
Cl(2) Bi(1) Cl(2) 92.63(4) yes
Cl(1) Bi(1) Cl(2) 93.07(4) yes
Cl(1) Bi(1) Cl(2) 173.59(3) yes
Cl(1) Bi(1) Cl(1) 90.42(4) yes
Cl(1) Bi(1) Cl(2) 84.18(4) yes
H(1) Cl(1) H(2) 125.0(10) yes
H(3) Cl(1) H(2) 118.0(10) yes
H(3) Cl(1) H(1) 94.0(10) yes
Bi(1) Cl(1) H(2) 112.0(10) yes
Bi(1) Cl(1) H(1) 97.4(8) yes
Bi(1) Cl(1) H(3) 107.2(7) yes
H(2) N(1) H(1) 118.(5) yes
C(1) N(1) H(1) 109.(3) yes
C(1) N(1) H(2) 109.(3) yes
C(3) N(1) H(1) 106.(2) yes
C(3) N(1) H(2) 101(3) yes
C(3) N(1) C(1) 114.5(4) yes
H(3) C(1) H(4) 105.(3) yes
C(2) C(1) H(4) 110.(2) yes
C(2) C(1) H(3) 115.(2) yes
N(1) C(1) H(4) 115.(2) yes
N(1) C(1) H(3) 100.(2) yes
N(1) C(1) C(2) 110.8(5) yes
H(5) C(2) H(6) 101.(2) yes
H(7) C(2) H(6) 104.4(6) yes
H(7) C(2) H(5) 101.(2) yes
C(1) C(2) H(6) 116.7(6) yes
C(1) C(2) H(5) 117.0(10) yes
C(1) C(2) H(7) 116.7(5) yes
H(9) C(3) H(8) 108.(3) yes
C(4) C(4) H(8) 97.(2) yes
C(4) C(3) H(9) 118.(2) yes
N(1) C(3) H(8) 112.(3) yes
N(1) C(3) H(9) 111.(2) yes
N(1) C(3) C(4) 110.9(4) yes
H(11) C(4) H(10) 108.0(10) yes
H(12) C(4) H(10) 108.0(10) yes
H(12) C(4) H(11) 107.9(6) yes
C(3) C(4) H(10) 111.0(10) yes
C(3) C(4) H(11) 111.0(5) yes
C(3) C(4) H(12) 111.0(5) yes

loop_
_geom_bond_atom_site_label_1
_geom_bond_atom_site_label_2
_geom_bond_distance
_geom_bond_publ_flag
Bi(1) Cl(2) 2.587(2) yes
Bi(1) Cl(1) 2.8750(10) yes
Cl(1) H(2) 2.26(5) yes
Cl(1) H(1) 2.45(4) yes
Cl(1) H(3) 2.68(5) yes
Cl(1) Bi(1) 2.8750(10) yes
N(1) H(1) 0.87(4) yes
N(1) H(2) 0.92(4) yes
N(1) C(1) 1.478(7) yes
N(1) C(3) 1.536(7) yes
C(1) H(4) 0.99(4) yes
C(1) H(3) 1.09(4) yes
C(1) C(2) 1.475(8) yes
C(1) N(1) 1.478(7) yes
C(2) H(6) 0.912(7) yes
C(2) H(5) 0.91(2) yes
C(2) H(7) 0.912(7) yes
C(2) C(1) 1.475(8) yes
C(3) H(8) 0.97(5) yes
C(3) H(9) 1.03(4) yes
C(3) C(4) 1.478(7) yes
C(3) N(1) 1.536(7) yes
C(4) H(10) 1.01(2) yes
C(4) H(11) 1.012(7) yes
C(4) H(12) 1.012(7) yes
C(4) C(3) 1.478(7) yes
